data_4341296
loop_
_publ_author_name
'Mart\'inez-Alonso, Marta'
'Busto, Natalia'
'Jal\'on, F\'elix A'
'Manzano, Blanca R.'
'Leal, Jos\'e M'
'Rodr\'iguez, Ana M'
'Garc\'ia, Bego\~na'
'Espino, Gustavo'

_publ_section_title
;
 Derivation of Structure-Activity Relationships from the Anticancer
 Properties of Ruthenium(II) Arene Complexes with 2-Aryldiazole Ligands.
;
_journal_issue 20
_journal_name_full 'Inorganic chemistry'
_journal_page_first 11274
_journal_page_last 11288
_journal_paper_doi 10.1021/ic501865h
_journal_volume 53
_journal_year 2014
_chemical_formula_moiety 'C23 H23 Cl N2 Ru'
_chemical_formula_sum 'C23 H23 Cl N2 Ru'
_chemical_formula_weight 463.95
_chemical_name_systematic
;
 ?
;
_space_group_IT_number 14
_symmetry_cell_setting monoclinic
_symmetry_space_group_name_Hall '-P 2yn'
_symmetry_space_group_name_H-M 'P 1 21/n 1'
_atom_sites_solution_hydrogens geom
_atom_sites_solution_primary direct
_atom_sites_solution_secondary difmap
_audit_creation_method SHELXL-97
_cell_angle_alpha 90.00
_cell_angle_beta 92.557(4)
_cell_angle_gamma 90.00
_cell_formula_units_Z 4
_cell_length_a 10.328(3)
_cell_length_b 15.186(4)
_cell_length_c 12.167(3)
_cell_measurement_reflns_used 5517
_cell_measurement_temperature 298(2)
_cell_measurement_theta_max 27.921
_cell_measurement_theta_min 2.388
_cell_volume 1906.4(9)
_computing_cell_refinement 'Bruker SAINT'
_computing_data_collection 'Bruker APEX'
_computing_data_reduction 'Bruker SAINT, SADABS, XPREP'
_computing_molecular_graphics 'WINGX v1.70 (Farrugia, 1999)'
_computing_publication_material 'WINGX v1.70 (Farrugia, 1999)'
_computing_structure_refinement 'SHELXL-97 (Sheldrick, 1997)'
_computing_structure_solution 'SHELXS-97 (Sheldrick, 1990)'
_diffrn_ambient_temperature 298(2)
_diffrn_measured_fraction_theta_full 0.995
_diffrn_measured_fraction_theta_max 0.995
_diffrn_measurement_device_type 'CCD area detector'
_diffrn_measurement_method 'omega and phi scans'
_diffrn_radiation_monochromator graphite
_diffrn_radiation_source 'fine-focus sealed tube'
_diffrn_radiation_type MoK\a
_diffrn_radiation_wavelength 0.71073
_diffrn_reflns_av_R_equivalents 0.0000
_diffrn_reflns_av_sigmaI/netI 0.0245
_diffrn_reflns_limit_h_max 13
_diffrn_reflns_limit_h_min -13
_diffrn_reflns_limit_k_max 19
_diffrn_reflns_limit_k_min 0
_diffrn_reflns_limit_l_max 15
_diffrn_reflns_limit_l_min 0
_diffrn_reflns_number 4141
_diffrn_reflns_theta_full 26.99
_diffrn_reflns_theta_max 26.99
_diffrn_reflns_theta_min 2.15
_exptl_absorpt_coefficient_mu 0.973
_exptl_absorpt_correction_T_max 0.9090
_exptl_absorpt_correction_T_min 0.9005
_exptl_absorpt_correction_type multi-scan
_exptl_absorpt_process_details SADABS
_exptl_crystal_colour orange
_exptl_crystal_density_diffrn 1.616
_exptl_crystal_density_method 'not measured'
_exptl_crystal_description prism
_exptl_crystal_F_000 944
_exptl_crystal_size_max 0.11
_exptl_crystal_size_mid 0.11
_exptl_crystal_size_min 0.10
_refine_diff_density_max 0.921
_refine_diff_density_min -0.582
_refine_diff_density_rms 0.067
_refine_ls_extinction_method none
_refine_ls_goodness_of_fit_ref 1.077
_refine_ls_hydrogen_treatment constr
_refine_ls_matrix_type full
_refine_ls_number_parameters 247
_refine_ls_number_reflns 4141
_refine_ls_number_restraints 0
_refine_ls_restrained_S_all 1.077
_refine_ls_R_factor_all 0.0294
_refine_ls_R_factor_gt 0.0256
_refine_ls_shift/su_max 0.000
_refine_ls_shift/su_mean 0.000
_refine_ls_structure_factor_coef Fsqd
_refine_ls_weighting_details 'calc w=1/[\s^2^(Fo^2^)+(0.0297P)^2^+1.3608P] where P=(Fo^2^+2Fc^2^)/3'
_refine_ls_weighting_scheme calc
_refine_ls_wR_factor_gt 0.0636
_refine_ls_wR_factor_ref 0.0649
_reflns_number_gt 3788
_reflns_number_total 4141
_reflns_threshold_expression >2sigma(I)
_cod_data_source_file ic501865h_si_002.cif
_cod_data_source_block 7c
_cod_depositor_comments 'Adding full bibliography for 4341290--4341296.cif.'
_cod_original_cell_volume 1906.4(8)
_cod_original_sg_symbol_H-M P21/n
_cod_database_code 4341296

loop_
_symmetry_equiv_pos_as_xyz
'x, y, z'
'-x+1/2, y+1/2, -z+1/2'
'-x, -y, -z'
'x-1/2, -y-1/2, z-1/2'

loop_
_atom_site_label
_atom_site_type_symbol
_atom_site_fract_x
_atom_site_fract_y
_atom_site_fract_z
_atom_site_U_iso_or_equiv
_atom_site_adp_type
_atom_site_occupancy
_atom_site_symmetry_multiplicity
_atom_site_calc_flag
_atom_site_refinement_flags
Ru1 Ru 0.217609(16) 0.161542(11) 0.179486(14) 0.01765(6) Uani 1 1 d .
Cl1 Cl 0.19340(5) 0.00939(4) 0.23551(5) 0.02512(13) Uani 1 1 d .
N1 N 0.19514(17) 0.11616(12) 0.01709(15) 0.0200(4) Uani 1 1 d .
N2 N 0.06785(18) 0.08197(12) -0.12850(15) 0.0229(4) Uani 1 1 d .
H2A H -0.0014 0.0734 -0.1689 0.028 Uiso 1 1 calc R
C1 C 0.2732(2) 0.09198(14) -0.06752(18) 0.0212(5) Uani 1 1 d .
C2 C 0.4067(2) 0.08385(15) -0.07045(19) 0.0249(5) Uani 1 1 d .
H2 H 0.4604 0.0957 -0.0088 0.030 Uiso 1 1 calc R
C3 C 0.4572(2) 0.05734(16) -0.1691(2) 0.0284(5) Uani 1 1 d .
H3 H 0.5463 0.0502 -0.1730 0.034 Uiso 1 1 calc R
C4 C 0.3777(3) 0.04118(16) -0.2624(2) 0.0311(6) Uani 1 1 d .
H4 H 0.4150 0.0263 -0.3280 0.037 Uiso 1 1 calc R
C5 C 0.2442(3) 0.04685(16) -0.2592(2) 0.0293(5) Uani 1 1 d .
H5 H 0.1908 0.0346 -0.3208 0.035 Uiso 1 1 calc R
C6 C 0.1938(2) 0.07148(14) -0.16061(18) 0.0222(5) Uani 1 1 d .
C7 C 0.0734(2) 0.10817(14) -0.02233(17) 0.0191(4) Uani 1 1 d .
C8 C -0.0290(2) 0.13105(14) 0.04942(18) 0.0204(4) Uani 1 1 d .
C9 C -0.1598(2) 0.12274(15) 0.02131(19) 0.0239(5) Uani 1 1 d .
H9 H -0.1872 0.0988 -0.0461 0.029 Uiso 1 1 calc R
C10 C -0.2488(2) 0.15060(16) 0.0949(2) 0.0302(5) Uani 1 1 d .
H10 H -0.3370 0.1450 0.0776 0.036 Uiso 1 1 calc R
C11 C -0.2070(2) 0.18689(18) 0.1943(2) 0.0311(5) Uani 1 1 d .
H11 H -0.2673 0.2083 0.2422 0.037 Uiso 1 1 calc R
C12 C -0.0758(2) 0.19153(16) 0.2231(2) 0.0271(5) Uani 1 1 d .
H12 H -0.0495 0.2142 0.2916 0.033 Uiso 1 1 calc R
C13 C 0.0182(2) 0.16300(14) 0.15182(19) 0.0215(4) Uani 1 1 d .
C14 C 0.3129(2) 0.28350(14) 0.13591(18) 0.0219(5) Uani 1 1 d .
C15 C 0.2174(2) 0.30053(15) 0.21190(19) 0.0224(5) Uani 1 1 d .
H15 H 0.1528 0.3416 0.1950 0.027 Uiso 1 1 calc R
C16 C 0.2186(2) 0.25553(15) 0.31422(19) 0.0244(5) Uani 1 1 d .
H16 H 0.1553 0.2681 0.3639 0.029 Uiso 1 1 calc R
C17 C 0.3138(2) 0.19253(16) 0.34137(19) 0.0271(5) Uani 1 1 d .
C18 C 0.4150(2) 0.17892(15) 0.2671(2) 0.0274(5) Uani 1 1 d .
H18 H 0.4817 0.1397 0.2854 0.033 Uiso 1 1 calc R
C19 C 0.4147(2) 0.22382(15) 0.16799(19) 0.0248(5) Uani 1 1 d .
H19 H 0.4822 0.2149 0.1212 0.030 Uiso 1 1 calc R
C20 C 0.3114(3) 0.14079(18) 0.4463(2) 0.0380(6) Uani 1 1 d .
H20A H 0.3575 0.1725 0.5040 0.057 Uiso 1 1 calc R
H20B H 0.3519 0.0846 0.4362 0.057 Uiso 1 1 calc R
H20C H 0.2232 0.1321 0.4657 0.057 Uiso 1 1 calc R
C21 C 0.3150(3) 0.32572(16) 0.0233(2) 0.0297(5) Uani 1 1 d .
H21 H 0.3353 0.2793 -0.0293 0.036 Uiso 1 1 calc R
C22 C 0.1866(3) 0.36491(19) -0.0143(2) 0.0406(7) Uani 1 1 d .
H22A H 0.1205 0.3206 -0.0125 0.061 Uiso 1 1 calc R
H22B H 0.1920 0.3867 -0.0880 0.061 Uiso 1 1 calc R
H22C H 0.1656 0.4125 0.0337 0.061 Uiso 1 1 calc R
C23 C 0.4230(3) 0.39413(19) 0.0208(2) 0.0428(7) Uani 1 1 d .
H23A H 0.4322 0.4138 -0.0534 0.064 Uiso 1 1 calc R
H23B H 0.5029 0.3683 0.0481 0.064 Uiso 1 1 calc R
H23C H 0.4018 0.4433 0.0661 0.064 Uiso 1 1 calc R

loop_
_atom_site_aniso_label
_atom_site_aniso_U_11
_atom_site_aniso_U_22
_atom_site_aniso_U_33
_atom_site_aniso_U_23
_atom_site_aniso_U_13
_atom_site_aniso_U_12
Ru1 0.01836(10) 0.01709(10) 0.01734(10) -0.00179(7) -0.00118(6) -0.00113(7)
Cl1 0.0289(3) 0.0191(3) 0.0269(3) 0.0013(2) -0.0047(2) -0.0026(2)
N1 0.0198(9) 0.0202(9) 0.0201(9) -0.0026(7) 0.0003(7) -0.0016(7)
N2 0.0224(10) 0.0256(10) 0.0204(9) -0.0025(8) -0.0039(7) 0.0008(8)
C1 0.0264(12) 0.0182(11) 0.0191(10) -0.0013(8) 0.0023(9) -0.0022(9)
C2 0.0216(11) 0.0262(12) 0.0270(12) -0.0034(9) 0.0026(9) -0.0015(9)
C3 0.0257(12) 0.0256(12) 0.0345(13) -0.0021(10) 0.0101(10) -0.0014(10)
C4 0.0396(15) 0.0274(13) 0.0269(12) -0.0041(10) 0.0098(11) 0.0024(11)
C5 0.0406(14) 0.0262(12) 0.0211(12) -0.0026(9) 0.0007(10) -0.0006(11)
C6 0.0255(12) 0.0192(11) 0.0219(11) 0.0007(9) -0.0002(9) -0.0002(9)
C7 0.0228(11) 0.0143(10) 0.0198(10) 0.0007(8) -0.0024(8) -0.0014(8)
C8 0.0208(11) 0.0169(10) 0.0235(11) 0.0027(9) 0.0006(9) 0.0008(8)
C9 0.0233(12) 0.0204(11) 0.0274(12) -0.0002(9) -0.0051(9) 0.0010(9)
C10 0.0181(11) 0.0342(14) 0.0382(14) 0.0022(11) 0.0001(10) 0.0022(10)
C11 0.0230(12) 0.0383(14) 0.0325(13) -0.0009(11) 0.0082(10) 0.0038(11)
C12 0.0274(12) 0.0306(12) 0.0236(12) -0.0029(10) 0.0035(10) -0.0003(10)
C13 0.0210(11) 0.0192(11) 0.0241(11) 0.0027(9) 0.0001(9) -0.0015(9)
C14 0.0258(12) 0.0180(10) 0.0218(11) -0.0032(8) 0.0003(9) -0.0073(9)
C15 0.0253(12) 0.0174(11) 0.0245(11) -0.0063(9) -0.0003(9) -0.0009(9)
C16 0.0257(12) 0.0267(12) 0.0211(11) -0.0095(9) 0.0032(9) -0.0053(10)
C17 0.0349(13) 0.0252(12) 0.0202(11) -0.0023(9) -0.0084(10) -0.0083(10)
C18 0.0231(12) 0.0250(12) 0.0330(13) -0.0044(10) -0.0102(10) -0.0002(9)
C19 0.0175(11) 0.0275(12) 0.0294(12) -0.0074(10) 0.0015(9) -0.0047(9)
C20 0.0518(18) 0.0366(15) 0.0244(13) 0.0031(11) -0.0101(12) -0.0100(13)
C21 0.0400(15) 0.0270(13) 0.0223(12) -0.0013(9) 0.0051(10) -0.0096(11)
C22 0.0493(17) 0.0412(15) 0.0308(14) 0.0116(12) -0.0049(12) -0.0023(13)
C23 0.0550(18) 0.0401(16) 0.0342(15) -0.0028(12) 0.0130(13) -0.0198(14)

loop_
_atom_type_symbol
_atom_type_description
_atom_type_scat_dispersion_real
_atom_type_scat_dispersion_imag
_atom_type_scat_source
C C 0.0033 0.0016 'International Tables Vol C Tables 4.2.6.8 and 6.1.1.4'
H H 0.0000 0.0000 'International Tables Vol C Tables 4.2.6.8 and 6.1.1.4'
N N 0.0061 0.0033 'International Tables Vol C Tables 4.2.6.8 and 6.1.1.4'
Cl Cl 0.1484 0.1585 'International Tables Vol C Tables 4.2.6.8 and 6.1.1.4'
Ru Ru -1.2594 0.8363 'International Tables Vol C Tables 4.2.6.8 and 6.1.1.4'

loop_
_geom_angle_atom_site_label_1
_geom_angle_atom_site_label_2
_geom_angle_atom_site_label_3
_geom_angle
C13 Ru1 N1 77.46(8)
C13 Ru1 C15 90.57(9)
N1 Ru1 C15 119.70(8)
C13 Ru1 C16 94.98(9)
N1 Ru1 C16 157.48(8)
C15 Ru1 C16 38.36(9)
C13 Ru1 C14 114.13(9)
N1 Ru1 C14 94.73(8)
C15 Ru1 C14 37.97(8)
C16 Ru1 C14 68.75(9)
C13 Ru1 C17 123.01(9)
N1 Ru1 C17 159.07(8)
C15 Ru1 C17 68.42(9)
C16 Ru1 C17 37.19(9)
C14 Ru1 C17 81.14(9)
C13 Ru1 C19 151.52(9)
N1 Ru1 C19 98.15(8)
C15 Ru1 C19 66.89(8)
C16 Ru1 C19 78.31(8)
C14 Ru1 C19 37.59(8)
C17 Ru1 C19 66.18(9)
C13 Ru1 C18 159.87(9)
N1 Ru1 C18 122.66(8)
C15 Ru1 C18 78.94(9)
C16 Ru1 C18 66.17(9)
C14 Ru1 C18 67.00(9)
C17 Ru1 C18 37.03(9)
C19 Ru1 C18 35.63(9)
C13 Ru1 Cl1 86.66(6)
N1 Ru1 Cl1 86.75(5)
C15 Ru1 Cl1 152.12(6)
C16 Ru1 Cl1 114.26(7)
C14 Ru1 Cl1 159.01(6)
C17 Ru1 Cl1 90.01(7)
C19 Ru1 Cl1 121.46(6)
C18 Ru1 Cl1 94.60(6)
C7 N1 C1 106.26(18)
C7 N1 Ru1 115.63(14)
C1 N1 Ru1 138.09(15)
C7 N2 C6 107.70(18)
N1 C1 C2 130.9(2)
N1 C1 C6 108.7(2)
C2 C1 C6 120.4(2)
C1 C2 C3 117.4(2)
C2 C3 C4 121.7(2)
C5 C4 C3 121.2(2)
C6 C5 C4 117.2(2)
C5 C6 N2 132.3(2)
C5 C6 C1 122.1(2)
N2 C6 C1 105.64(19)
N1 C7 N2 111.72(19)
N1 C7 C8 117.76(19)
N2 C7 C8 130.5(2)
C9 C8 C13 123.2(2)
C9 C8 C7 124.2(2)
C13 C8 C7 112.7(2)
C10 C9 C8 118.9(2)
C9 C10 C11 120.1(2)
C10 C11 C12 120.3(2)
C11 C12 C13 121.7(2)
C12 C13 C8 115.7(2)
C12 C13 Ru1 127.91(17)
C8 C13 Ru1 116.34(16)
C15 C14 C19 117.8(2)
C15 C14 C21 123.8(2)
C19 C14 C21 118.4(2)
C15 C14 Ru1 69.98(13)
C19 C14 Ru1 74.25(13)
C21 C14 Ru1 127.32(15)
C14 C15 C16 120.6(2)
C14 C15 Ru1 72.05(13)
C16 C15 Ru1 71.81(13)
C17 C16 C15 121.0(2)
C17 C16 Ru1 73.08(13)
C15 C16 Ru1 69.82(13)
C16 C17 C18 118.4(2)
C16 C17 C20 121.4(2)
C18 C17 C20 120.2(2)
C16 C17 Ru1 69.73(13)
C18 C17 Ru1 73.68(13)
C20 C17 Ru1 128.41(17)
C19 C18 C17 120.4(2)
C19 C18 Ru1 71.41(13)
C17 C18 Ru1 69.29(13)
C18 C19 C14 121.6(2)
C18 C19 Ru1 72.96(13)
C14 C19 Ru1 68.16(12)
C22 C21 C14 113.2(2)
C22 C21 C23 111.1(2)
C14 C21 C23 110.2(2)

loop_
_geom_bond_atom_site_label_1
_geom_bond_atom_site_label_2
_geom_bond_distance
Ru1 C13 2.072(2)
Ru1 N1 2.0957(18)
Ru1 C15 2.147(2)
Ru1 C16 2.173(2)
Ru1 C14 2.174(2)
Ru1 C17 2.216(2)
Ru1 C19 2.254(2)
Ru1 C18 2.274(2)
Ru1 Cl1 2.4251(8)
N1 C7 1.332(3)
N1 C1 1.385(3)
N2 C7 1.350(3)
N2 C6 1.384(3)
C1 C2 1.386(3)
C1 C6 1.404(3)
C2 C3 1.389(3)
C3 C4 1.392(4)
C4 C5 1.384(4)
C5 C6 1.380(3)
C7 C8 1.443(3)
C8 C9 1.385(3)
C8 C13 1.404(3)
C9 C10 1.377(3)
C10 C11 1.381(4)
C11 C12 1.387(3)
C12 C13 1.399(3)
C14 C15 1.406(3)
C14 C19 1.429(3)
C14 C21 1.514(3)
C15 C16 1.420(3)
C16 C17 1.400(4)
C17 C18 1.427(4)
C17 C20 1.500(3)
C18 C19 1.386(3)
C21 C22 1.505(4)
C21 C23 1.526(3)
